data_1571157
loop_
_publ_author_name
'Biswas, Soumen'
'Hughes, William B.'
'De Angelis, Luca'
'Haug, Graham C.'
'Trevino, Ramon'
'Fremin, Seth O.'
'Arman, Hadi D.'
'Larionov, Oleg V.'
'Doyle, Michael P.'

_publ_section_title
;
 The &#x201C;cesium effect&#x201D; magnified: exceptional chemoselectivity
 in cesium ion mediated nucleophilic reactions
;
_journal_issue 14
_journal_name_full 'Chemical Science'
_journal_page_first 5277
_journal_page_last 5283
_journal_paper_doi 10.1039/D4SC00316K
_journal_volume 15
_journal_year 2024
_chemical_formula_moiety 'C17 H17 N O4'
_chemical_formula_sum 'C17 H17 N O4'
_chemical_formula_weight 299.31
_space_group_crystal_system triclinic
_space_group_IT_number 2
_space_group_name_Hall '-P 1'
_space_group_name_H-M_alt 'P -1'
_atom_sites_solution_hydrogens geom
_atom_sites_solution_primary dual
_audit_creation_date 2024-01-04
_audit_creation_method
;
Olex2 1.5
(compiled 2023.08.24 svn.re1ec1418 for OlexSys, GUI svn.r6817)
;
_audit_update_record
;
2024-01-05 deposited with the CCDC.	2024-03-06 downloaded from the CCDC.
;
_cell_angle_alpha 72.566(2)
_cell_angle_beta 69.8110(10)
_cell_angle_gamma 75.6020(10)
_cell_formula_units_Z 6
_cell_length_a 12.5967(2)
_cell_length_b 12.8747(2)
_cell_length_c 15.6198(3)
_cell_measurement_reflns_used 21804
_cell_measurement_temperature 100.0(2)
_cell_measurement_theta_max 76.3230
_cell_measurement_theta_min 3.6420
_cell_volume 2238.30(7)
_computing_cell_refinement 'CrysAlisPro 1.171.40.63a (Rigaku OD, 2019)'
_computing_data_collection 'CrysAlisPro 1.171.40.63a (Rigaku OD, 2019)'
_computing_data_reduction 'CrysAlisPro 1.171.40.63a (Rigaku OD, 2019)'
_computing_molecular_graphics 'Olex2 1.5 (Dolomanov et al., 2009)'
_computing_publication_material 'Olex2 1.5 (Dolomanov et al., 2009)'
_computing_structure_refinement 'SHELXL 2018/3 (Sheldrick, 2015)'
_computing_structure_solution 'SHELXT 2018/2 (Sheldrick, 2018)'
_diffrn_ambient_environment N~2~
_diffrn_ambient_temperature 100.0(2)
_diffrn_detector 'Hybrid Pixel Array Detector'
_diffrn_detector_area_resol_mean 10.0000
_diffrn_detector_type HyPix
_diffrn_measured_fraction_theta_full 0.998
_diffrn_measured_fraction_theta_max 0.961
_diffrn_measurement_details
;
List of Runs (angles in degrees, time in seconds):

  # Type    Start    End  Width  t~exp~   \w     \q     \k     \f   Frames
#--------------------------------------------------------------------------
  1  \w     83.00 119.00   0.50    0.07    --   46.75  57.00  90.00   72
  2  \w     83.00 119.00   0.50    0.07    --   46.75  57.00 120.00   72
  3  \w     89.00 178.00   0.50    0.28    --  106.69 135.00 125.00  178
  4  \w     95.00 178.00   0.50    0.28    --  106.69 125.00 150.00  166
  5  \w     83.00 119.00   0.50    0.07    --   46.75  57.00   0.00   72
  6  \w     89.00 178.00   0.50    0.28    --  106.69 134.00 -53.00  178
  7  \w    101.00 178.00   0.50    0.28    --  106.69  77.00-180.00  154
  8  \w    101.00 163.00   0.50    0.28    --  106.69  77.00 -60.00  124
  9  \w     91.00 178.00   0.50    0.28    --  106.69  30.00 -90.00  174
 10  \w     71.00 105.00   0.50    0.28    --  106.69 -94.00 -90.00   68
 11  \w     70.00 110.00   0.50    0.28    --  106.69-125.00-180.00   80
 12  \w     39.00 101.00   0.50    0.07    --   46.75-134.00-121.00  124
 13  \w     39.00 118.00   0.50    0.28    --  106.69-134.00-121.00  158
 14  \w     51.00 101.00   0.50    0.28    --  106.69 -94.00 -30.00  100
 15  \w     40.00 101.00   0.50    0.07    --   46.75-135.00  59.00  122
 16  \w     40.00 119.00   0.50    0.28    --  106.69-135.00  59.00  158
 17  \w     70.00  96.00   0.50    0.28    --  106.69-125.00 150.00   52
 18  \w     44.00  71.00   0.50    0.28    --  106.69 -61.00  90.00   54
 19  \w     34.00 106.00   0.50    0.28    --  106.69 -99.00  93.87  144
 20  \w     36.00  64.00   0.50    0.28    --  106.69 -61.00  60.00   56
 21  \w     35.00  65.00   0.50    0.28    --  106.69-125.00 150.00   60
 22  \w    -29.00  30.00   0.50    0.07    --   46.75 -19.00 150.00  118
 23  \w     35.00  69.00   0.50    0.28    --  106.69 -61.00 -30.00   68
 24  \w     34.00  71.00   0.50    0.28    --  106.69 -61.00 -90.00   74
 25  \w     34.00 106.00   0.50    0.28    --  106.69-100.00-128.32  144
 26  \w     38.00  70.00   0.50    0.28    --  106.69 -61.00-120.00   64
 27  \w     34.00  71.00   0.50    0.28    --  106.69 -61.00 -60.00   74
 28  \w     34.00 106.00   0.50    0.28    --  106.69 -99.00-159.41  144
 29  \w     35.00  67.00   0.50    0.28    --  106.69 -61.00-150.00   64
 30  \w    -92.00 -18.00   0.50    0.07    --  -46.75 134.00 -53.00  148
 31  \w    -51.00 -16.00   0.50    0.28    --  -88.50  45.00   0.00   70
 32  \w    -51.00 -16.00   0.50    0.28    --  -88.50  45.00 -60.00   70
 33  \w    -92.00 -18.00   0.50    0.28    --  -88.50 134.00 -53.00  148
 34  \w    -94.00 -18.00   0.50    0.07    --  -46.75 135.00 125.00  152
 35  \w    -94.00 -18.00   0.50    0.28    --  -88.50 135.00 125.00  152
 36  \w   -119.00 -83.00   0.50    0.07    --  -46.75 -57.00  60.00   72
 37  \w   -119.00 -67.00   0.50    0.07    --  -46.75-135.00  59.00  104
 38  \w   -119.00 -83.00   0.50    0.07    --  -46.75 -57.00 150.00   72
 39  \w   -160.00 -67.00   0.50    0.28    --  -88.50-135.00  59.00  186
 40  \w   -119.00 -83.00   0.50    0.07    --  -46.75 -57.00 -60.00   72
 41  \w   -119.00 -68.00   0.50    0.07    --  -46.75-134.00-121.00  102
 42  \w   -119.00 -83.00   0.50    0.07    --  -46.75 -57.00-150.00   72
 43  \w   -160.00 -68.00   0.50    0.28    --  -88.50-134.00-121.00  184
 44  \w   -160.00 -78.00   0.50    0.28    --  -88.50 -56.00-113.67  164
 45  \w   -160.00-101.00   0.50    0.28    --  -88.50 -77.00 -90.00  118
 46  \w   -160.00 -73.00   0.50    0.28    --  -88.50 -55.00 116.06  174
 47  \w   -160.00 -91.00   0.50    0.28    --  -88.50 -61.00 150.00  138
;
_diffrn_measurement_device 'four-circle diffractometer'
_diffrn_measurement_device_type 'XtaLAB Synergy, Dualflex, HyPix'
_diffrn_measurement_method '\w scans'
_diffrn_orient_matrix_type 'CrysAlisPro convention (1999,Acta A55,543-557)'
_diffrn_orient_matrix_UB_11 -0.0225540000
_diffrn_orient_matrix_UB_12 -0.1098875000
_diffrn_orient_matrix_UB_13 -0.0051886000
_diffrn_orient_matrix_UB_21 -0.0395058000
_diffrn_orient_matrix_UB_22 -0.0353319000
_diffrn_orient_matrix_UB_23 0.1079927000
_diffrn_orient_matrix_UB_31 -0.1239714000
_diffrn_orient_matrix_UB_32 0.0532137000
_diffrn_orient_matrix_UB_33 0.0002560000
_diffrn_radiation_monochromator mirror
_diffrn_radiation_probe x-ray
_diffrn_radiation_type 'Cu K\a'
_diffrn_radiation_wavelength 1.54184
_diffrn_reflns_av_R_equivalents 0.0360
_diffrn_reflns_av_unetI/netI 0.0282
_diffrn_reflns_Laue_measured_fraction_full 0.998
_diffrn_reflns_Laue_measured_fraction_max 0.961
_diffrn_reflns_limit_h_max 12
_diffrn_reflns_limit_h_min -15
_diffrn_reflns_limit_k_max 16
_diffrn_reflns_limit_k_min -16
_diffrn_reflns_limit_l_max 19
_diffrn_reflns_limit_l_min -19
_diffrn_reflns_number 42637
_diffrn_reflns_point_group_measured_fraction_full 0.998
_diffrn_reflns_point_group_measured_fraction_max 0.961
_diffrn_reflns_theta_full 67.684
_diffrn_reflns_theta_max 76.589
_diffrn_reflns_theta_min 3.101
_diffrn_source 'micro-focus sealed X-ray tube'
_diffrn_source_type 'PhotonJet (Cu) X-ray Source'
_exptl_absorpt_coefficient_mu 0.785
_exptl_absorpt_correction_T_max 1.000
_exptl_absorpt_correction_T_min 0.653
_exptl_absorpt_correction_type gaussian
_exptl_absorpt_process_details
;
CrysAlisPro 1.171.40.63a (Rigaku Oxford Diffraction, 2019)
Numerical absorption correction based on gaussian integration over
			a multifaceted crystal model
Empirical absorption correction using spherical harmonics,
 implemented in SCALE3 ABSPACK scaling algorithm.
;
_exptl_crystal_colour 'clear colourless'
_exptl_crystal_colour_lustre clear
_exptl_crystal_colour_primary colourless
_exptl_crystal_density_diffrn 1.332
_exptl_crystal_description plate
_exptl_crystal_F_000 948
_exptl_crystal_size_max 0.14
_exptl_crystal_size_mid 0.088
_exptl_crystal_size_min 0.074
_refine_diff_density_max 0.800
_refine_diff_density_min -0.736
_refine_diff_density_rms 0.053
_refine_ls_extinction_method none
_refine_ls_goodness_of_fit_ref 1.059
_refine_ls_hydrogen_treatment constr
_refine_ls_matrix_type full
_refine_ls_number_parameters 594
_refine_ls_number_reflns 9064
_refine_ls_number_restraints 44
_refine_ls_restrained_S_all 1.058
_refine_ls_R_factor_all 0.0565
_refine_ls_R_factor_gt 0.0512
_refine_ls_shift/su_max 0.000
_refine_ls_shift/su_mean 0.000
_refine_ls_structure_factor_coef Fsqd
_refine_ls_weighting_details 'w=1/[\s^2^(Fo^2^)+(0.0400P)^2^+1.8000P] where P=(Fo^2^+2Fc^2^)/3'
_refine_ls_weighting_scheme calc
_refine_ls_wR_factor_gt 0.1191
_refine_ls_wR_factor_ref 0.1228
_reflns_Friedel_coverage 0.000
_reflns_number_gt 8008
_reflns_number_total 9064
_reflns_threshold_expression 'I > 2\s(I)'
_cod_data_source_file d4sc00316k3.cif
_cod_data_source_block hpd462b
_cod_depositor_comments 'Adding full bibliography for 1571157--1571159.cif.'
_cod_database_code 1571157
_shelx_shelxl_version_number 2018/3
_chemical_oxdiff_formula 'C H N O'
_chemical_oxdiff_usercomment 'LDA 05-324P'
_shelx_space_group_comment
;
The symmetry employed for this shelxl refinement is uniquely defined
by the following loop, which should always be used as a source of
symmetry information in preference to the above space-group names.
They are only intended as comments.
;
_shelx_estimated_absorpt_t_max 0.944
_shelx_estimated_absorpt_t_min 0.898
_olex2_refinement_description
;
1. Fixed Uiso
 At 1.2 times of:
  All C(H) groups, All C(H,H) groups, All N(H) groups
 At 1.5 times of:
  All C(H,H,H) groups
2. Restrained distances
 C29-C30 = C26-C27 = C27-C28
 1.37 with sigma of 0.02
 C29-C28
 1.38 with sigma of 0.02
 C30-C31 = C31-C26
 1.36 with sigma of 0.02
 C30-C26
 2.36 with sigma of 0.04
 C29-C31 = C31-C27 = C26-C28
 2.37 with sigma of 0.04
 C29-C27
 2.38 with sigma of 0.04
 C29-C27 \\sim C29-C31 \\sim C27-C31 \\sim C26-C30 \\sim C26-C28 \\sim C28-C30
 with sigma of 0.04
 C29-C30 \\sim C30-C31 \\sim C31-C26 \\sim C26-C27 \\sim C27-C28 \\sim C28-C29
 with sigma of 0.02
3. Restrained planarity
 C29, C30, C31, C26, C27, C28
 with sigma of 0.1
4. Uiso/Uaniso restraints and constraints
Uanis(C17B) = Uanis(C16A) = Uanis(C16B) = Uanis(C17A)
Uanis(O4) = Uanis(C15)
Uanis(C27) = Uanis(C26) = Uanis(C31) = Uanis(C30) = Uanis(C29) = Uanis(C28)
5. Others
 Fixed Sof: C16A(0.6) H16A(0.6) H16B(0.6) C34A(0.6) H34A(0.6) H34B(0.6)
 H34C(0.6) C33A(0.6) H33A(0.6) H33B(0.6) C17A(0.6) H17A(0.6) H17B(0.6)
 H17C(0.6) C17B(0.4) H17D(0.4) H17E(0.4) H17F(0.4) C16B(0.4) H16C(0.4)
 H16D(0.4) C33B(0.4) H33C(0.4) H33D(0.4) C34B(0.4) H34D(0.4) H34E(0.4)
 H34F(0.4) O3B(0.4) O3A(0.6)
6.a Secondary CH2 refined with riding coordinates:
 C41(H41A,H41B), C50(H50A,H50B), C24(H24A,H24B), C7(H7A,H7B), C16A(H16A,H16B),
 C33A(H33A,H33B), C16B(H16C,H16D), C33B(H33C,H33D)
6.b Aromatic/amide H refined with riding coordinates:
 N3(H3A), N1(H1), N2(H2), C44(H44), C48(H48), C37(H37), C47(H47), C46(H46),
 C45(H45), C20(H20), C3(H3), C10(H10), C14(H14), C11(H11), C13(H13), C12(H12),
 C29(H29), C30(H30), C31(H31), C27(H27), C28(H28)
6.c Idealised Me refined as rotating group:
 C42(H42A,H42B,H42C), C51(H51A,H51B,H51C), C25(H25A,H25B,H25C), C8(H8A,H8B,
 H8C), C34A(H34A,H34B,H34C), C17A(H17A,H17B,H17C), C17B(H17D,H17E,H17F),
 C34B(H34D,H34E,H34F)
;
_olex2_exptl_crystal_mounting_method 'nylon loop'
_olex2_submission_special_instructions 'No special instructions were received'
_oxdiff_exptl_absorpt_empirical_details
;
Empirical correction (ABSPACK) includes:
- Absorption correction using spherical harmonics
- Frame scaling
- B-factor correction
;
_oxdiff_exptl_absorpt_empirical_full_max 1.272
_oxdiff_exptl_absorpt_empirical_full_min 0.750

loop_
_space_group_symop_operation_xyz
'x, y, z'
'-x, -y, -z'

loop_
_atom_site_label
_atom_site_type_symbol
_atom_site_fract_x
_atom_site_fract_y
_atom_site_fract_z
_atom_site_U_iso_or_equiv
_atom_site_adp_type
_atom_site_occupancy
_atom_site_site_symmetry_order
_atom_site_calc_flag
_atom_site_refinement_flags_posn
_atom_site_refinement_flags_adp
_atom_site_refinement_flags_occupancy
_atom_site_disorder_assembly
_atom_site_disorder_group
O12 O 0.59820(9) 0.20782(8) 0.84456(7) 0.0217(2) Uani 1 1 d . . . . .
O9 O 0.49184(10) 0.62156(9) 0.92234(8) 0.0250(2) Uani 1 1 d . . . . .
O11 O 0.44396(10) 0.23620(9) 0.96785(8) 0.0263(3) Uani 1 1 d . . . . .
O6 O 0.78280(11) 0.30446(10) 1.10161(8) 0.0318(3) Uani 1 1 d . . . . .
O10 O 0.49943(13) 0.76674(10) 0.63952(8) 0.0344(3) Uani 1 1 d . . . . .
O5 O 0.74684(11) 0.47996(12) 0.83574(8) 0.0367(3) Uani 1 1 d . . . . .
O1 O 0.75760(11) 0.71847(12) 0.68024(9) 0.0378(3) Uani 1 1 d . . . . .
N3 N 0.49580(11) 0.45693(10) 0.89617(9) 0.0185(3) Uani 1 1 d . . . . .
H3A H 0.491796 0.427346 0.954170 0.022 Uiso 1 1 calc R U . . .
O4 O 0.80241(12) 0.29887(11) 0.61088(9) 0.0414(3) Uani 1 1 d . . . . .
O8 O 0.93722(12) 0.81700(11) 0.86151(12) 0.0548(5) Uani 1 1 d . . . . .
O2 O 0.78119(16) 0.86558(12) 0.39517(10) 0.0507(4) Uani 1 1 d . . . . .
N1 N 0.79942(12) 0.55203(13) 0.64478(10) 0.0331(3) Uani 1 1 d . . . . .
H1 H 0.798670 0.521789 0.702069 0.040 Uiso 1 1 calc R U . . .
O7 O 0.78517(15) 0.85875(12) 0.80557(11) 0.0554(4) Uani 1 1 d . . . . .
N2 N 0.78897(13) 0.62912(13) 0.85873(10) 0.0324(3) Uani 1 1 d . . . . .
H2 H 0.778490 0.666226 0.805656 0.039 Uiso 1 1 calc R U . . .
C36 C 0.49645(13) 0.61536(12) 0.76888(11) 0.0195(3) Uani 1 1 d . . . . .
C35 C 0.49456(13) 0.56946(12) 0.86585(10) 0.0193(3) Uani 1 1 d . . . . .
C39 C 0.50282(12) 0.38920(12) 0.84174(10) 0.0177(3) Uani 1 1 d . . . . .
C49 C 0.50910(13) 0.26932(12) 0.89242(10) 0.0187(3) Uani 1 1 d . . . . .
C43 C 0.49409(13) 0.36506(12) 0.68984(10) 0.0185(3) Uani 1 1 d . . . . .
C38 C 0.50309(12) 0.43103(12) 0.74956(10) 0.0180(3) Uani 1 1 d . . . . .
C44 C 0.55652(13) 0.38221(12) 0.59512(11) 0.0205(3) Uani 1 1 d . . . . .
H44 H 0.606413 0.433448 0.569722 0.025 Uiso 1 1 calc R U . . .
C48 C 0.41705(13) 0.29008(12) 0.72578(11) 0.0198(3) Uani 1 1 d . . . . .
H48 H 0.373591 0.278964 0.788508 0.024 Uiso 1 1 calc R U . . .
C37 C 0.50145(13) 0.54628(12) 0.71542(10) 0.0191(3) Uani 1 1 d . . . . .
H37 H 0.503907 0.576895 0.652888 0.023 Uiso 1 1 calc R U . . .
C47 C 0.40480(14) 0.23207(12) 0.66874(11) 0.0216(3) Uani 1 1 d . . . . .
H47 H 0.353466 0.182206 0.693489 0.026 Uiso 1 1 calc R U . . .
C46 C 0.46884(14) 0.24816(13) 0.57490(11) 0.0234(3) Uani 1 1 d . . . . .
H46 H 0.460975 0.208921 0.536799 0.028 Uiso 1 1 calc R U . . .
C40 C 0.48710(14) 0.73709(12) 0.72359(11) 0.0217(3) Uani 1 1 d . . . . .
C4 C 0.82373(13) 0.52582(15) 0.49473(12) 0.0277(4) Uani 1 1 d . . . . .
C45 C 0.54478(14) 0.32333(13) 0.53835(11) 0.0226(3) Uani 1 1 d . . . . .
H45 H 0.587993 0.334309 0.475564 0.027 Uiso 1 1 calc R U . . .
C20 C 0.81188(13) 0.52041(13) 1.02907(11) 0.0243(3) Uani 1 1 d . . . . .
H20 H 0.816918 0.483697 1.089009 0.029 Uiso 1 1 calc R U . . .
C41 C 0.46010(15) 0.81902(13) 0.78199(11) 0.0249(3) Uani 1 1 d . . . . .
H41A H 0.528680 0.820076 0.796522 0.030 Uiso 1 1 calc R U . . .
H41B H 0.402664 0.795650 0.840752 0.030 Uiso 1 1 calc R U . . .
C9 C 0.84388(14) 0.45929(14) 0.42594(11) 0.0270(4) Uani 1 1 d . . . . .
C23 C 0.78216(14) 0.34253(14) 1.02043(12) 0.0258(3) Uani 1 1 d . . . . .
C50 C 0.61248(15) 0.08930(12) 0.88633(12) 0.0258(3) Uani 1 1 d . . . . .
H50A H 0.589914 0.076825 0.954124 0.031 Uiso 1 1 calc R U . . .
H50B H 0.692580 0.057295 0.865458 0.031 Uiso 1 1 calc R U . . .
C21 C 0.83041(14) 0.63178(14) 0.99560(12) 0.0267(3) Uani 1 1 d . . . . .
C3 C 0.80383(14) 0.64242(15) 0.46504(12) 0.0283(4) Uani 1 1 d . . . . .
H3 H 0.805746 0.673423 0.402662 0.034 Uiso 1 1 calc R U . . .
C18 C 0.77222(14) 0.52045(15) 0.88774(12) 0.0296(4) Uani 1 1 d . . . . .
C19 C 0.78708(14) 0.46353(14) 0.97892(11) 0.0254(3) Uani 1 1 d . . . . .
C10 C 0.76793(14) 0.48386(14) 0.37294(11) 0.0274(4) Uani 1 1 d . . . . .
H10 H 0.705047 0.539621 0.382499 0.033 Uiso 1 1 calc R U . . .
C22 C 0.82058(15) 0.68242(14) 0.90688(12) 0.0307(4) Uani 1 1 d . . . . .
C1 C 0.77725(14) 0.66573(17) 0.62007(12) 0.0323(4) Uani 1 1 d . . . . .
C5 C 0.82230(14) 0.48335(16) 0.58730(12) 0.0304(4) Uani 1 1 d . . . . .
C2 C 0.78200(14) 0.71234(16) 0.52214(12) 0.0294(4) Uani 1 1 d . . . . .
C14 C 0.93813(14) 0.37591(15) 0.40991(12) 0.0321(4) Uani 1 1 d . . . . .
H14 H 0.989699 0.358580 0.444657 0.039 Uiso 1 1 calc R U . . .
C42 C 0.41633(16) 0.93499(13) 0.73338(13) 0.0288(4) Uani 1 1 d . . . . .
H42A H 0.475574 0.961396 0.678224 0.043 Uiso 1 1 calc R U . . .
H42B H 0.395029 0.982956 0.775343 0.043 Uiso 1 1 calc R U . . .
H42C H 0.350751 0.933877 0.715879 0.043 Uiso 1 1 calc R U . . .
C11 C 0.78515(15) 0.42608(15) 0.30616(12) 0.0297(4) Uani 1 1 d . . . . .
H11 H 0.733344 0.442793 0.271705 0.036 Uiso 1 1 calc R U . . .
C13 C 0.95548(16) 0.31871(16) 0.34261(13) 0.0353(4) Uani 1 1 d . . . . .
H13 H 1.018673 0.263392 0.332396 0.042 Uiso 1 1 calc R U . . .
C24 C 0.77926(16) 0.27042(16) 0.96120(13) 0.0330(4) Uani 1 1 d . . . . .
H24A H 0.830406 0.291937 0.898536 0.040 Uiso 1 1 calc R U . . .
H24B H 0.702318 0.282598 0.956065 0.040 Uiso 1 1 calc R U . . .
C6 C 0.76517(16) 0.83439(16) 0.47949(13) 0.0332(4) Uani 1 1 d . . . . .
C12 C 0.87909(16) 0.34347(15) 0.29030(13) 0.0327(4) Uani 1 1 d . . . . .
H12 H 0.890831 0.305067 0.245129 0.039 Uiso 1 1 calc R U . . .
C51 C 0.54116(16) 0.03382(14) 0.85919(13) 0.0320(4) Uani 1 1 d . . . . .
H51A H 0.561038 0.048945 0.792026 0.048 Uiso 1 1 calc R U . . .
H51B H 0.461441 0.061468 0.883988 0.048 Uiso 1 1 calc R U . . .
H51C H 0.555473 -0.044387 0.884211 0.048 Uiso 1 1 calc R U . . .
C15 C 0.84864(17) 0.36335(17) 0.63502(14) 0.0414(3) Uani 1 1 d . . . . .
C32 C 0.84374(18) 0.79711(16) 0.85269(14) 0.0416(5) Uani 1 1 d . . . . .
C25 C 0.81409(19) 0.14862(17) 1.00087(16) 0.0418(5) Uani 1 1 d . . . . .
H25A H 0.804879 0.106400 0.963342 0.063 Uiso 1 1 calc R U . . .
H25B H 0.766594 0.127617 1.064214 0.063 Uiso 1 1 calc R U . . .
H25C H 0.892840 0.134712 1.000161 0.063 Uiso 1 1 calc R U . . .
C7 C 0.7275(2) 0.91548(18) 0.53974(15) 0.0451(5) Uani 1 1 d . . . . .
H7A H 0.786832 0.909155 0.568234 0.054 Uiso 1 1 calc R U . . .
H7B H 0.658928 0.896822 0.589898 0.054 Uiso 1 1 calc R U . . .
C16A C 0.8113(3) 0.1750(3) 0.6496(3) 0.0367(5) Uani 0.6 1 d . . P A 1
H16A H 0.814843 0.156702 0.713636 0.044 Uiso 0.6 1 calc R U P A 1
H16B H 0.743482 0.151318 0.650632 0.044 Uiso 0.6 1 calc R U P A 1
C8 C 0.7027(3) 1.0340(2) 0.48661(19) 0.0685(8) Uani 1 1 d . . . . .
H8A H 0.770778 1.053841 0.437883 0.103 Uiso 1 1 calc R U . . .
H8B H 0.678838 1.081713 0.529009 0.103 Uiso 1 1 calc R U . . .
H8C H 0.642888 1.041377 0.459273 0.103 Uiso 1 1 calc R U . . .
C34A C 1.0833(5) 0.9293(4) 0.7596(3) 0.0384(11) Uani 0.6 1 d . . P B 1
H34A H 1.076718 0.907580 0.708193 0.058 Uiso 0.6 1 calc R U P B 1
H34B H 1.140544 0.877312 0.784769 0.058 Uiso 0.6 1 calc R U P B 1
H34C H 1.104855 1.001319 0.737844 0.058 Uiso 0.6 1 calc R U P B 1
C33A C 0.9702(3) 0.9321(3) 0.8346(3) 0.0330(7) Uani 0.6 1 d . . P B 1
H33A H 0.912500 0.987628 0.811233 0.040 Uiso 0.6 1 calc R U P B 1
H33B H 0.976790 0.949367 0.888664 0.040 Uiso 0.6 1 calc R U P B 1
C17A C 0.9154(3) 0.1151(3) 0.5916(2) 0.0367(5) Uani 0.6 1 d . . P A 1
H17A H 0.911459 0.132388 0.528418 0.055 Uiso 0.6 1 calc R U P A 1
H17B H 0.918831 0.037111 0.617451 0.055 Uiso 0.6 1 calc R U P A 1
H17C H 0.982643 0.137462 0.591522 0.055 Uiso 0.6 1 calc R U P A 1
C17B C 0.7861(5) 0.1291(4) 0.6272(3) 0.0367(5) Uani 0.4 1 d . . P A 2
H17D H 0.813594 0.142204 0.560008 0.055 Uiso 0.4 1 calc R U P A 2
H17E H 0.704712 0.152701 0.646316 0.055 Uiso 0.4 1 calc R U P A 2
H17F H 0.803449 0.051755 0.654289 0.055 Uiso 0.4 1 calc R U P A 2
C16B C 0.8431(5) 0.1922(5) 0.6597(4) 0.0367(5) Uani 0.4 1 d . . P A 2
H16C H 0.816104 0.183335 0.727238 0.044 Uiso 0.4 1 calc R U P A 2
H16D H 0.925965 0.173749 0.639205 0.044 Uiso 0.4 1 calc R U P A 2
C33B C 0.9620(4) 0.9200(4) 0.7877(4) 0.0297(9) Uani 0.4 1 d . . P B 2
H33C H 0.978114 0.909665 0.725158 0.036 Uiso 0.4 1 calc R U P B 2
H33D H 0.900020 0.981298 0.797894 0.036 Uiso 0.4 1 calc R U P B 2
C34B C 1.0642(7) 0.9344(7) 0.8042(6) 0.0490(19) Uani 0.4 1 d . . P B 2
H34D H 1.092309 0.998853 0.760285 0.073 Uiso 0.4 1 calc R U P B 2
H34E H 1.122198 0.870804 0.796260 0.073 Uiso 0.4 1 calc R U P B 2
H34F H 1.045125 0.943158 0.866995 0.073 Uiso 0.4 1 calc R U P B 2
O3B O 0.9137(7) 0.3531(5) 0.6911(6) 0.0362(13) Uani 0.4 1 d . . P C 2
O3A O 0.8978(5) 0.3219(4) 0.6887(4) 0.0411(10) Uani 0.6 1 d . . P C 1
C29 C 0.89805(16) 0.77751(15) 1.18099(14) 0.03634(19) Uani 1 1 d D . . . .
H29 H 0.912301 0.808499 1.221808 0.044 Uiso 1 1 calc R U . . .
C30 C 0.94316(16) 0.66830(15) 1.17780(14) 0.03634(19) Uani 1 1 d D . . . .
H30 H 0.987323 0.625509 1.216821 0.044 Uiso 1 1 calc R U . . .
C31 C 0.92201(16) 0.62344(15) 1.11612(13) 0.03634(19) Uani 1 1 d D . . . .
H31 H 0.953023 0.550400 1.114008 0.044 Uiso 1 1 calc R U . . .
C26 C 0.85536(16) 0.68498(15) 1.05704(14) 0.03634(19) Uani 1 1 d D . . . .
C27 C 0.80900(16) 0.79424(15) 1.06229(14) 0.03634(19) Uani 1 1 d D . . . .
H27 H 0.762657 0.836681 1.024952 0.044 Uiso 1 1 calc R U . . .
C28 C 0.83188(16) 0.83982(15) 1.12316(13) 0.03634(19) Uani 1 1 d D . . . .
H28 H 0.802212 0.913166 1.124893 0.044 Uiso 1 1 calc R U . . .

loop_
_atom_site_aniso_label
_atom_site_aniso_U_11
_atom_site_aniso_U_22
_atom_site_aniso_U_33
_atom_site_aniso_U_23
_atom_site_aniso_U_13
_atom_site_aniso_U_12
O12 0.0251(6) 0.0163(5) 0.0208(5) -0.0034(4) -0.0060(4) -0.0006(4)
O9 0.0410(7) 0.0193(5) 0.0187(5) -0.0069(4) -0.0131(5) -0.0026(5)
O11 0.0336(6) 0.0217(5) 0.0187(6) -0.0028(4) -0.0031(5) -0.0045(5)
O6 0.0445(7) 0.0282(6) 0.0258(6) -0.0022(5) -0.0147(5) -0.0101(5)
O10 0.0624(9) 0.0204(6) 0.0224(6) -0.0027(5) -0.0180(6) -0.0052(5)
O5 0.0332(7) 0.0547(8) 0.0210(6) -0.0038(6) -0.0104(5) -0.0077(6)
O1 0.0354(7) 0.0500(8) 0.0231(6) -0.0064(6) -0.0116(5) 0.0031(6)
N3 0.0252(6) 0.0175(6) 0.0136(6) -0.0038(5) -0.0077(5) -0.0019(5)
O4 0.0360(6) 0.0379(6) 0.0283(6) 0.0063(5) -0.0039(5) 0.0076(5)
O8 0.0282(7) 0.0261(7) 0.0718(11) 0.0142(7) 0.0087(7) -0.0019(5)
O2 0.0921(12) 0.0392(8) 0.0287(7) 0.0016(6) -0.0262(8) -0.0239(8)
N1 0.0265(7) 0.0453(9) 0.0181(7) 0.0007(6) -0.0083(6) 0.0032(6)
O7 0.0708(11) 0.0319(7) 0.0405(8) 0.0042(6) -0.0137(8) 0.0127(7)
N2 0.0284(7) 0.0374(8) 0.0193(7) 0.0016(6) -0.0054(6) 0.0035(6)
C36 0.0232(7) 0.0179(7) 0.0183(7) -0.0042(6) -0.0079(6) -0.0024(6)
C35 0.0233(7) 0.0179(7) 0.0177(7) -0.0054(6) -0.0074(6) -0.0016(6)
C39 0.0194(7) 0.0172(7) 0.0171(7) -0.0056(6) -0.0058(6) -0.0017(5)
C49 0.0229(7) 0.0192(7) 0.0164(7) -0.0047(6) -0.0089(6) -0.0024(6)
C43 0.0233(7) 0.0159(7) 0.0177(7) -0.0041(6) -0.0104(6) 0.0009(5)
C38 0.0201(7) 0.0179(7) 0.0168(7) -0.0049(6) -0.0061(6) -0.0023(5)
C44 0.0248(8) 0.0194(7) 0.0182(7) -0.0039(6) -0.0084(6) -0.0029(6)
C48 0.0257(8) 0.0178(7) 0.0161(7) -0.0031(6) -0.0084(6) -0.0015(6)
C37 0.0229(7) 0.0194(7) 0.0153(7) -0.0033(6) -0.0076(6) -0.0022(6)
C47 0.0273(8) 0.0163(7) 0.0243(8) -0.0042(6) -0.0123(6) -0.0026(6)
C46 0.0310(8) 0.0207(7) 0.0243(8) -0.0103(6) -0.0145(7) 0.0011(6)
C40 0.0274(8) 0.0190(7) 0.0204(8) -0.0042(6) -0.0101(6) -0.0031(6)
C4 0.0176(7) 0.0369(9) 0.0212(8) 0.0010(7) -0.0051(6) -0.0019(6)
C45 0.0280(8) 0.0238(7) 0.0164(7) -0.0067(6) -0.0080(6) -0.0002(6)
C20 0.0228(8) 0.0257(8) 0.0183(7) -0.0032(6) -0.0030(6) 0.0000(6)
C41 0.0344(9) 0.0179(7) 0.0238(8) -0.0057(6) -0.0100(7) -0.0033(6)
C9 0.0211(8) 0.0310(9) 0.0190(8) 0.0042(7) -0.0023(6) -0.0044(6)
C23 0.0230(8) 0.0308(8) 0.0237(8) -0.0076(7) -0.0072(6) -0.0027(6)
C50 0.0303(8) 0.0157(7) 0.0261(8) -0.0013(6) -0.0083(7) 0.0009(6)
C21 0.0229(8) 0.0247(8) 0.0227(8) -0.0036(6) 0.0004(6) 0.0007(6)
C3 0.0222(8) 0.0382(9) 0.0200(8) 0.0016(7) -0.0079(6) -0.0052(7)
C18 0.0221(8) 0.0403(10) 0.0195(8) -0.0038(7) -0.0040(6) 0.0002(7)
C19 0.0215(8) 0.0312(9) 0.0189(8) -0.0045(7) -0.0043(6) -0.0002(6)
C10 0.0229(8) 0.0294(8) 0.0211(8) 0.0019(7) -0.0051(6) -0.0002(6)
C22 0.0249(8) 0.0285(9) 0.0242(8) -0.0013(7) 0.0004(7) 0.0044(7)
C1 0.0205(8) 0.0488(11) 0.0220(8) -0.0029(8) -0.0078(6) 0.0001(7)
C5 0.0193(8) 0.0418(10) 0.0204(8) 0.0009(7) -0.0059(6) 0.0019(7)
C2 0.0216(8) 0.0416(10) 0.0214(8) -0.0015(7) -0.0083(6) -0.0031(7)
C14 0.0208(8) 0.0377(10) 0.0273(9) 0.0027(7) -0.0052(7) -0.0014(7)
C42 0.0373(9) 0.0179(7) 0.0315(9) -0.0067(7) -0.0110(7) -0.0024(7)
C11 0.0261(8) 0.0329(9) 0.0239(8) 0.0010(7) -0.0061(7) -0.0053(7)
C13 0.0265(9) 0.0324(9) 0.0347(10) -0.0032(8) -0.0028(7) 0.0023(7)
C24 0.0304(9) 0.0406(10) 0.0328(9) -0.0174(8) -0.0107(7) -0.0014(7)
C6 0.0327(9) 0.0408(10) 0.0274(9) -0.0030(8) -0.0139(7) -0.0072(8)
C12 0.0314(9) 0.0313(9) 0.0288(9) -0.0049(7) -0.0024(7) -0.0055(7)
C51 0.0400(10) 0.0206(8) 0.0334(9) -0.0042(7) -0.0091(8) -0.0067(7)
C15 0.0360(6) 0.0379(6) 0.0283(6) 0.0063(5) -0.0039(5) 0.0076(5)
C32 0.0392(11) 0.0281(9) 0.0291(9) 0.0026(8) 0.0071(8) 0.0085(8)
C25 0.0446(11) 0.0372(10) 0.0481(12) -0.0232(9) -0.0114(9) -0.0016(8)
C7 0.0460(12) 0.0466(12) 0.0330(10) -0.0097(9) -0.0115(9) 0.0097(9)
C16A 0.0468(14) 0.0257(10) 0.0326(10) -0.0018(7) -0.0118(9) -0.0029(8)
C8 0.097(2) 0.0483(14) 0.0479(14) -0.0134(11) -0.0305(14) 0.0254(14)
C34A 0.035(2) 0.0249(17) 0.043(3) 0.002(2) -0.001(2) -0.0096(14)
C33A 0.039(2) 0.0253(15) 0.0297(17) -0.0017(13) -0.0090(15) -0.0045(12)
C17A 0.0468(14) 0.0257(10) 0.0326(10) -0.0018(7) -0.0118(9) -0.0029(8)
C17B 0.0468(14) 0.0257(10) 0.0326(10) -0.0018(7) -0.0118(9) -0.0029(8)
C16B 0.0468(14) 0.0257(10) 0.0326(10) -0.0018(7) -0.0118(9) -0.0029(8)
C33B 0.037(3) 0.018(2) 0.032(3) 0.0026(19) -0.011(2) -0.0096(17)
C34B 0.045(5) 0.032(3) 0.066(5) 0.010(4) -0.022(5) -0.018(3)
O3B 0.046(3) 0.029(3) 0.040(2) -0.003(3) -0.030(2) -0.001(2)
O3A 0.063(3) 0.027(2) 0.0441(17) -0.0037(18) -0.0402(17) 0.0025(17)
C29 0.0356(4) 0.0295(4) 0.0363(4) -0.0115(3) 0.0066(3) -0.0120(3)
C30 0.0356(4) 0.0295(4) 0.0363(4) -0.0115(3) 0.0066(3) -0.0120(3)
C31 0.0356(4) 0.0295(4) 0.0363(4) -0.0115(3) 0.0066(3) -0.0120(3)
C26 0.0356(4) 0.0295(4) 0.0363(4) -0.0115(3) 0.0066(3) -0.0120(3)
C27 0.0356(4) 0.0295(4) 0.0363(4) -0.0115(3) 0.0066(3) -0.0120(3)
C28 0.0356(4) 0.0295(4) 0.0363(4) -0.0115(3) 0.0066(3) -0.0120(3)

loop_
_atom_type_symbol
_atom_type_description
_atom_type_scat_dispersion_real
_atom_type_scat_dispersion_imag
_atom_type_scat_source
C C 0.0181 0.0091 'International Tables Vol C Tables 4.2.6.8 and 6.1.1.4'
H H 0.0000 0.0000 'International Tables Vol C Tables 4.2.6.8 and 6.1.1.4'
N N 0.0311 0.0180 'International Tables Vol C Tables 4.2.6.8 and 6.1.1.4'
O O 0.0492 0.0322 'International Tables Vol C Tables 4.2.6.8 and 6.1.1.4'

loop_
_exptl_crystal_face_index_h
_exptl_crystal_face_index_k
_exptl_crystal_face_index_l
_exptl_crystal_face_perp_dist
-7 2 -2 0.0243
7 -1 1 0.0601
-1 3 -8 0.0653
1 -3 8 0.0509
-3 -8 -6 0.0019
8 2 5 0.0619
0 8 4 0.0519

loop_
_geom_angle_atom_site_label_1
_geom_angle_atom_site_label_2
_geom_angle_atom_site_label_3
_geom_angle
_geom_angle_site_symmetry_1
_geom_angle_site_symmetry_3
_geom_angle_publ_flag
C49 O12 C50 116.00(12) . . ?
C35 N3 H3A 117.4 . . ?
C39 N3 H3A 117.4 . . ?
C39 N3 C35 125.24(12) . . ?
C15 O4 C16A 124.3(2) . . ?
C15 O4 C16B 102.0(3) . . ?
C32 O8 C33A 124.40(19) . . ?
C32 O8 C33B 103.7(2) . . ?
C1 N1 H1 116.9 . . ?
C5 N1 H1 116.9 . . ?
C5 N1 C1 126.20(15) . . ?
C18 N2 H2 117.2 . . ?
C22 N2 H2 117.2 . . ?
C22 N2 C18 125.58(15) . . ?
C35 C36 C40 123.60(13) . . ?
C37 C36 C35 119.05(13) . . ?
C37 C36 C40 117.27(13) . . ?
O9 C35 N3 118.79(13) . . ?
O9 C35 C36 126.25(14) . . ?
N3 C35 C36 114.96(13) . . ?
N3 C39 C49 113.53(12) . . ?
N3 C39 C38 120.88(13) . . ?
C38 C39 C49 125.59(13) . . ?
O12 C49 C39 110.92(12) . . ?
O11 C49 O12 125.72(14) . . ?
O11 C49 C39 123.30(14) . . ?
C44 C43 C38 120.53(13) . . ?
C44 C43 C48 118.71(14) . . ?
C48 C43 C38 120.62(13) . . ?
C39 C38 C43 123.95(13) . . ?
C39 C38 C37 115.81(13) . . ?
C37 C38 C43 119.98(13) . . ?
C43 C44 H44 119.7 . . ?
C45 C44 C43 120.52(14) . . ?
C45 C44 H44 119.7 . . ?
C43 C48 H48 119.7 . . ?
C47 C48 C43 120.63(14) . . ?
C47 C48 H48 119.7 . . ?
C36 C37 C38 123.97(14) . . ?
C36 C37 H37 118.0 . . ?
C38 C37 H37 118.0 . . ?
C48 C47 H47 119.9 . . ?
C48 C47 C46 120.28(15) . . ?
C46 C47 H47 119.9 . . ?
C47 C46 H46 120.3 . . ?
C45 C46 C47 119.48(14) . . ?
C45 C46 H46 120.3 . . ?
O10 C40 C36 118.51(14) . . ?
O10 C40 C41 121.29(14) . . ?
C41 C40 C36 120.19(13) . . ?
C3 C4 C9 118.83(14) . . ?
C5 C4 C9 125.22(16) . . ?
C5 C4 C3 115.95(17) . . ?
C44 C45 H45 119.8 . . ?
C46 C45 C44 120.36(15) . . ?
C46 C45 H45 119.8 . . ?
C21 C20 H20 117.8 . . ?
C19 C20 H20 117.8 . . ?
C19 C20 C21 124.32(15) . . ?
C40 C41 H41A 109.0 . . ?
C40 C41 H41B 109.0 . . ?
C40 C41 C42 112.81(13) . . ?
H41A C41 H41B 107.8 . . ?
C42 C41 H41A 109.0 . . ?
C42 C41 H41B 109.0 . . ?
C10 C9 C4 118.65(15) . . ?
C10 C9 C14 118.71(17) . . ?
C14 C9 C4 122.60(16) . . ?
O6 C23 C19 118.62(15) . . ?
O6 C23 C24 121.22(16) . . ?
C19 C23 C24 120.15(15) . . ?
O12 C50 H50A 109.4 . . ?
O12 C50 H50B 109.4 . . ?
O12 C50 C51 110.98(13) . . ?
H50A C50 H50B 108.0 . . ?
C51 C50 H50A 109.4 . . ?
C51 C50 H50B 109.4 . . ?
C20 C21 C26 119.33(15) . . ?
C22 C21 C20 115.34(16) . . ?
C22 C21 C26 125.32(16) . . ?
C4 C3 H3 117.9 . . ?
C2 C3 C4 124.27(16) . . ?
C2 C3 H3 117.9 . . ?
O5 C18 N2 119.48(16) . . ?
O5 C18 C19 125.86(17) . . ?
N2 C18 C19 114.66(16) . . ?
C20 C19 C23 117.60(14) . . ?
C20 C19 C18 118.99(16) . . ?
C18 C19 C23 123.34(15) . . ?
C9 C10 H10 119.7 . . ?
C11 C10 C9 120.64(16) . . ?
C11 C10 H10 119.7 . . ?
N2 C22 C21 120.90(16) . . ?
N2 C22 C32 113.17(16) . . ?
C21 C22 C32 125.92(18) . . ?
O1 C1 N1 119.31(16) . . ?
O1 C1 C2 126.14(18) . . ?
N1 C1 C2 114.53(17) . . ?
N1 C5 C4 120.20(17) . . ?
N1 C5 C15 112.94(15) . . ?
C4 C5 C15 126.81(18) . . ?
C3 C2 C1 118.81(17) . . ?
C3 C2 C6 117.89(15) . . ?
C1 C2 C6 123.30(17) . . ?
C9 C14 H14 119.8 . . ?
C13 C14 C9 120.49(17) . . ?
C13 C14 H14 119.8 . . ?
C41 C42 H42A 109.5 . . ?
C41 C42 H42B 109.5 . . ?
C41 C42 H42C 109.5 . . ?
H42A C42 H42B 109.5 . . ?
H42A C42 H42C 109.5 . . ?
H42B C42 H42C 109.5 . . ?
C10 C11 H11 119.8 . . ?
C10 C11 C12 120.45(17) . . ?
C12 C11 H11 119.8 . . ?
C14 C13 H13 119.8 . . ?
C14 C13 C12 120.43(17) . . ?
C12 C13 H13 119.8 . . ?
C23 C24 H24A 109.0 . . ?
C23 C24 H24B 109.0 . . ?
C23 C24 C25 113.02(15) . . ?
H24A C24 H24B 107.8 . . ?
C25 C24 H24A 109.0 . . ?
C25 C24 H24B 109.0 . . ?
O2 C6 C2 118.54(17) . . ?
O2 C6 C7 120.73(18) . . ?
C7 C6 C2 120.72(16) . . ?
C11 C12 C13 119.28(18) . . ?
C11 C12 H12 120.4 . . ?
C13 C12 H12 120.4 . . ?
C50 C51 H51A 109.5 . . ?
C50 C51 H51B 109.5 . . ?
C50 C51 H51C 109.5 . . ?
H51A C51 H51B 109.5 . . ?
H51A C51 H51C 109.5 . . ?
H51B C51 H51C 109.5 . . ?
O4 C15 C5 112.36(16) . . ?
O4 C15 O3B 138.2(3) . . ?
O3B C15 C5 109.4(3) . . ?
O3A C15 O4 116.9(3) . . ?
O3A C15 C5 130.7(3) . . ?
O8 C32 C22 111.17(16) . . ?
O7 C32 O8 126.09(19) . . ?
O7 C32 C22 122.7(2) . . ?
C24 C25 H25A 109.5 . . ?
C24 C25 H25B 109.5 . . ?
C24 C25 H25C 109.5 . . ?
H25A C25 H25B 109.5 . . ?
H25A C25 H25C 109.5 . . ?
H25B C25 H25C 109.5 . . ?
C6 C7 H7A 108.9 . . ?
C6 C7 H7B 108.9 . . ?
C6 C7 C8 113.51(18) . . ?
H7A C7 H7B 107.7 . . ?
C8 C7 H7A 108.9 . . ?
C8 C7 H7B 108.9 . . ?
O4 C16A H16A 109.4 . . ?
O4 C16A H16B 109.4 . . ?
H16A C16A H16B 108.0 . . ?
C17A C16A O4 111.2(3) . . ?
C17A C16A H16A 109.4 . . ?
C17A C16A H16B 109.4 . . ?
C7 C8 H8A 109.5 . . ?
C7 C8 H8B 109.5 . . ?
C7 C8 H8C 109.5 . . ?
H8A C8 H8B 109.5 . . ?
H8A C8 H8C 109.5 . . ?
H8B C8 H8C 109.5 . . ?
H34A C34A H34B 109.5 . . ?
H34A C34A H34C 109.5 . . ?
H34B C34A H34C 109.5 . . ?
C33A C34A H34A 109.5 . . ?
C33A C34A H34B 109.5 . . ?
C33A C34A H34C 109.5 . . ?
O8 C33A H33A 110.4 . . ?
O8 C33A H33B 110.4 . . ?
C34A C33A O8 106.7(3) . . ?
C34A C33A H33A 110.4 . . ?
C34A C33A H33B 110.4 . . ?
H33A C33A H33B 108.6 . . ?
C16A C17A H17A 109.5 . . ?
C16A C17A H17B 109.5 . . ?
C16A C17A H17C 109.5 . . ?
H17A C17A H17B 109.5 . . ?
H17A C17A H17C 109.5 . . ?
H17B C17A H17C 109.5 . . ?
H17D C17B H17E 109.5 . . ?
H17D C17B H17F 109.5 . . ?
H17E C17B H17F 109.5 . . ?
C16B C17B H17D 109.5 . . ?
C16B C17B H17E 109.5 . . ?
C16B C17B H17F 109.5 . . ?
O4 C16B C17B 96.7(4) . . ?
O4 C16B H16C 112.4 . . ?
O4 C16B H16D 112.4 . . ?
C17B C16B H16C 112.4 . . ?
C17B C16B H16D 112.4 . . ?
H16C C16B H16D 110.0 . . ?
O8 C33B H33C 112.0 . . ?
O8 C33B H33D 112.0 . . ?
H33C C33B H33D 109.6 . . ?
C34B C33B O8 99.1(4) . . ?
C34B C33B H33C 112.0 . . ?
C34B C33B H33D 112.0 . . ?
C33B C34B H34D 109.5 . . ?
C33B C34B H34E 109.5 . . ?
C33B C34B H34F 109.5 . . ?
H34D C34B H34E 109.5 . . ?
H34D C34B H34F 109.5 . . ?
H34E C34B H34F 109.5 . . ?
C30 C29 H29 120.2 . . ?
C28 C29 H29 120.2 . . ?
C28 C29 C30 119.57(19) . . ?
C29 C30 H30 120.2 . . ?
C29 C30 C31 119.6(2) . . ?
C31 C30 H30 120.2 . . ?
C30 C31 H31 119.1 . . ?
C30 C31 C26 121.75(18) . . ?
C26 C31 H31 119.1 . . ?
C31 C26 C21 119.75(16) . . ?
C31 C26 C27 117.90(18) . . ?
C27 C26 C21 122.25(19) . . ?
C26 C27 H27 119.8 . . ?
C28 C27 C26 120.3(2) . . ?
C28 C27 H27 119.8 . . ?
C29 C28 C27 120.85(18) . . ?
C29 C28 H28 119.6 . . ?
C27 C28 H28 119.6 . . ?

loop_
_geom_bond_atom_site_label_1
_geom_bond_atom_site_label_2
_geom_bond_distance
_geom_bond_site_symmetry_2
_geom_bond_publ_flag
O12 C49 1.3339(18) . ?
O12 C50 1.4609(18) . ?
O9 C35 1.2457(18) . ?
O11 C49 1.2036(19) . ?
O6 C23 1.217(2) . ?
O10 C40 1.2177(19) . ?
O5 C18 1.245(2) . ?
O1 C1 1.243(2) . ?
N3 H3A 0.8600 . ?
N3 C35 1.3807(19) . ?
N3 C39 1.3583(19) . ?
O4 C15 1.323(3) . ?
O4 C16A 1.518(4) . ?
O4 C16B 1.422(6) . ?
O8 C32 1.324(3) . ?
O8 C33A 1.535(4) . ?
O8 C33B 1.492(4) . ?
O2 C6 1.215(2) . ?
N1 H1 0.8600 . ?
N1 C1 1.379(3) . ?
N1 C5 1.357(2) . ?
O7 C32 1.204(3) . ?
N2 H2 0.8600 . ?
N2 C18 1.381(2) . ?
N2 C22 1.359(3) . ?
C36 C35 1.446(2) . ?
C36 C37 1.369(2) . ?
C36 C40 1.507(2) . ?
C39 C49 1.505(2) . ?
C39 C38 1.377(2) . ?
C43 C38 1.483(2) . ?
C43 C44 1.394(2) . ?
C43 C48 1.398(2) . ?
C38 C37 1.416(2) . ?
C44 H44 0.9300 . ?
C44 C45 1.390(2) . ?
C48 H48 0.9300 . ?
C48 C47 1.388(2) . ?
C37 H37 0.9300 . ?
C47 H47 0.9300 . ?
C47 C46 1.388(2) . ?
C46 H46 0.9300 . ?
C46 C45 1.389(2) . ?
C40 C41 1.498(2) . ?
C4 C9 1.486(3) . ?
C4 C3 1.417(2) . ?
C4 C5 1.380(2) . ?
C45 H45 0.9300 . ?
C20 H20 0.9300 . ?
C20 C21 1.420(2) . ?
C20 C19 1.369(2) . ?
C41 H41A 0.9700 . ?
C41 H41B 0.9700 . ?
C41 C42 1.520(2) . ?
C9 C10 1.393(2) . ?
C9 C14 1.395(2) . ?
C23 C19 1.505(2) . ?
C23 C24 1.508(2) . ?
C50 H50A 0.9700 . ?
C50 H50B 0.9700 . ?
C50 C51 1.504(2) . ?
C21 C22 1.378(2) . ?
C21 C26 1.483(3) . ?
C3 H3 0.9300 . ?
C3 C2 1.367(3) . ?
C18 C19 1.446(2) . ?
C10 H10 0.9300 . ?
C10 C11 1.385(3) . ?
C22 C32 1.509(3) . ?
C1 C2 1.452(2) . ?
C5 C15 1.509(3) . ?
C2 C6 1.504(3) . ?
C14 H14 0.9300 . ?
C14 C13 1.386(3) . ?
C42 H42A 0.9600 . ?
C42 H42B 0.9600 . ?
C42 H42C 0.9600 . ?
C11 H11 0.9300 . ?
C11 C12 1.387(3) . ?
C13 H13 0.9300 . ?
C13 C12 1.389(3) . ?
C24 H24A 0.9700 . ?
C24 H24B 0.9700 . ?
C24 C25 1.516(3) . ?
C6 C7 1.495(3) . ?
C12 H12 0.9300 . ?
C51 H51A 0.9600 . ?
C51 H51B 0.9600 . ?
C51 H51C 0.9600 . ?
C15 O3B 1.352(8) . ?
C15 O3A 1.139(6) . ?
C25 H25A 0.9600 . ?
C25 H25B 0.9600 . ?
C25 H25C 0.9600 . ?
C7 H7A 0.9700 . ?
C7 H7B 0.9700 . ?
C7 C8 1.515(3) . ?
C16A H16A 0.9700 . ?
C16A H16B 0.9700 . ?
C16A C17A 1.493(5) . ?
C8 H8A 0.9600 . ?
C8 H8B 0.9600 . ?
C8 H8C 0.9600 . ?
C34A H34A 0.9600 . ?
C34A H34B 0.9600 . ?
C34A H34C 0.9600 . ?
C34A C33A 1.500(5) . ?
C33A H33A 0.9700 . ?
C33A H33B 0.9700 . ?
C17A H17A 0.9600 . ?
C17A H17B 0.9600 . ?
C17A H17C 0.9600 . ?
C17B H17D 0.9600 . ?
C17B H17E 0.9600 . ?
C17B H17F 0.9600 . ?
C17B C16B 1.490(7) . ?
C16B H16C 0.9700 . ?
C16B H16D 0.9700 . ?
C33B H33C 0.9700 . ?
C33B H33D 0.9700 . ?
C33B C34B 1.461(10) . ?
C34B H34D 0.9600 . ?
C34B H34E 0.9600 . ?
C34B H34F 0.9600 . ?
C29 H29 0.9300 . ?
C29 C30 1.388(2) . ?
C29 C28 1.381(3) . ?
C30 H30 0.9300 . ?
C30 C31 1.386(3) . ?
C31 H31 0.9300 . ?
C31 C26 1.396(3) . ?
C26 C27 1.398(3) . ?
C27 H27 0.9300 . ?
C27 C28 1.393(3) . ?
C28 H28 0.9300 . ?

loop_
_geom_torsion_atom_site_label_1
_geom_torsion_atom_site_label_2
_geom_torsion_atom_site_label_3
_geom_torsion_atom_site_label_4
_geom_torsion
_geom_torsion_site_symmetry_1
_geom_torsion_site_symmetry_2
_geom_torsion_site_symmetry_3
_geom_torsion_site_symmetry_4
_geom_torsion_publ_flag
O6 C23 C19 C20 11.0(2) . . . . ?
O6 C23 C19 C18 -171.88(16) . . . . ?
O6 C23 C24 C25 -17.9(2) . . . . ?
O10 C40 C41 C42 17.0(2) . . . . ?
O5 C18 C19 C20 -178.14(16) . . . . ?
O5 C18 C19 C23 4.8(3) . . . . ?
O1 C1 C2 C3 -179.47(17) . . . . ?
O1 C1 C2 C6 1.1(3) . . . . ?
N3 C39 C49 O12 -127.81(13) . . . . ?
N3 C39 C49 O11 49.4(2) . . . . ?
N3 C39 C38 C43 -171.06(14) . . . . ?
N3 C39 C38 C37 3.0(2) . . . . ?
O2 C6 C7 C8 5.1(3) . . . . ?
N1 C1 C2 C3 1.9(2) . . . . ?
N1 C1 C2 C6 -177.52(15) . . . . ?
N1 C5 C15 O4 140.12(16) . . . . ?
N1 C5 C15 O3B -39.8(5) . . . . ?
N1 C5 C15 O3A -37.4(5) . . . . ?
N2 C18 C19 C20 2.1(2) . . . . ?
N2 C18 C19 C23 -174.96(14) . . . . ?
N2 C22 C32 O8 -137.04(17) . . . . ?
N2 C22 C32 O7 40.5(2) . . . . ?
C36 C40 C41 C42 -161.34(14) . . . . ?
C35 N3 C39 C49 176.75(13) . . . . ?
C35 N3 C39 C38 -3.6(2) . . . . ?
C35 C36 C37 C38 1.1(2) . . . . ?
C35 C36 C40 O10 173.79(15) . . . . ?
C35 C36 C40 C41 -7.8(2) . . . . ?
C39 N3 C35 O9 -177.52(14) . . . . ?
C39 N3 C35 C36 2.6(2) . . . . ?
C39 C38 C37 C36 -1.9(2) . . . . ?
C49 O12 C50 C51 85.40(17) . . . . ?
C49 C39 C38 C43 8.5(2) . . . . ?
C49 C39 C38 C37 -177.41(13) . . . . ?
C43 C38 C37 C36 172.44(14) . . . . ?
C43 C44 C45 C46 1.3(2) . . . . ?
C43 C48 C47 C46 -0.2(2) . . . . ?
C38 C39 C49 O12 52.60(19) . . . . ?
C38 C39 C49 O11 -130.15(17) . . . . ?
C38 C43 C44 C45 -177.55(14) . . . . ?
C38 C43 C48 C47 177.01(13) . . . . ?
C44 C43 C38 C39 -142.36(15) . . . . ?
C44 C43 C38 C37 43.8(2) . . . . ?
C44 C43 C48 C47 1.4(2) . . . . ?
C48 C43 C38 C39 42.1(2) . . . . ?
C48 C43 C38 C37 -131.76(15) . . . . ?
C48 C43 C44 C45 -1.9(2) . . . . ?
C48 C47 C46 C45 -0.4(2) . . . . ?
C37 C36 C35 O9 178.86(15) . . . . ?
C37 C36 C35 N3 -1.2(2) . . . . ?
C37 C36 C40 O10 -9.4(2) . . . . ?
C37 C36 C40 C41 168.98(15) . . . . ?
C47 C46 C45 C44 -0.1(2) . . . . ?
C40 C36 C35 O9 -4.4(3) . . . . ?
C40 C36 C35 N3 175.49(13) . . . . ?
C40 C36 C37 C38 -175.88(14) . . . . ?
C4 C9 C10 C11 178.19(15) . . . . ?
C4 C9 C14 C13 -177.69(16) . . . . ?
C4 C3 C2 C1 -0.7(3) . . . . ?
C4 C3 C2 C6 178.70(15) . . . . ?
C4 C5 C15 O4 -42.2(3) . . . . ?
C4 C5 C15 O3B 137.9(5) . . . . ?
C4 C5 C15 O3A 140.2(5) . . . . ?
C20 C21 C22 N2 3.5(2) . . . . ?
C20 C21 C22 C32 -175.64(15) . . . . ?
C20 C21 C26 C31 36.4(2) . . . . ?
C20 C21 C26 C27 -139.87(17) . . . . ?
C9 C4 C3 C2 178.64(16) . . . . ?
C9 C4 C5 N1 -177.93(15) . . . . ?
C9 C4 C5 C15 4.6(3) . . . . ?
C9 C10 C11 C12 -0.7(3) . . . . ?
C9 C14 C13 C12 -0.1(3) . . . . ?
C50 O12 C49 O11 3.6(2) . . . . ?
C50 O12 C49 C39 -179.25(12) . . . . ?
C21 C20 C19 C23 173.69(15) . . . . ?
C21 C20 C19 C18 -3.5(2) . . . . ?
C21 C22 C32 O8 42.1(2) . . . . ?
C21 C22 C32 O7 -140.3(2) . . . . ?
C21 C26 C27 C28 177.99(16) . . . . ?
C3 C4 C9 C10 -49.4(2) . . . . ?
C3 C4 C9 C14 128.15(17) . . . . ?
C3 C4 C5 N1 1.9(2) . . . . ?
C3 C4 C5 C15 -175.57(17) . . . . ?
C3 C2 C6 O2 -6.2(3) . . . . ?
C3 C2 C6 C7 172.75(17) . . . . ?
C18 N2 C22 C21 -5.1(3) . . . . ?
C18 N2 C22 C32 174.11(15) . . . . ?
C19 C20 C21 C22 0.7(2) . . . . ?
C19 C20 C21 C26 179.28(16) . . . . ?
C19 C23 C24 C25 160.71(16) . . . . ?
C10 C9 C14 C13 -0.1(3) . . . . ?
C10 C11 C12 C13 0.4(3) . . . . ?
C22 N2 C18 O5 -177.67(16) . . . . ?
C22 N2 C18 C19 2.1(2) . . . . ?
C22 C21 C26 C31 -145.17(18) . . . . ?
C22 C21 C26 C27 38.5(3) . . . . ?
C1 N1 C5 C4 -0.7(3) . . . . ?
C1 N1 C5 C15 177.10(16) . . . . ?
C1 C2 C6 O2 173.25(18) . . . . ?
C1 C2 C6 C7 -7.8(3) . . . . ?
C5 N1 C1 O1 -179.98(16) . . . . ?
C5 N1 C1 C2 -1.2(2) . . . . ?
C5 C4 C9 C10 130.38(18) . . . . ?
C5 C4 C9 C14 -52.0(2) . . . . ?
C5 C4 C3 C2 -1.2(2) . . . . ?
C2 C6 C7 C8 -173.8(2) . . . . ?
C14 C9 C10 C11 0.5(2) . . . . ?
C14 C13 C12 C11 0.0(3) . . . . ?
C24 C23 C19 C20 -167.58(15) . . . . ?
C24 C23 C19 C18 9.5(2) . . . . ?
C15 O4 C16A C17A -89.3(3) . . . . ?
C15 O4 C16B C17B -180.0(3) . . . . ?
C32 O8 C33A C34A -119.1(3) . . . . ?
C32 O8 C33B C34B 179.5(5) . . . . ?
C16A O4 C15 C5 -178.2(2) . . . . ?
C16A O4 C15 O3A -0.3(5) . . . . ?
C33A O8 C32 O7 16.9(4) . . . . ?
C33A O8 C32 C22 -165.7(2) . . . . ?
C16B O4 C15 C5 177.2(3) . . . . ?
C16B O4 C15 O3B -3.0(7) . . . . ?
C33B O8 C32 O7 -10.2(3) . . . . ?
C33B O8 C32 C22 167.3(3) . . . . ?
C29 C30 C31 C26 -0.5(3) . . . . ?
C30 C29 C28 C27 0.6(3) . . . . ?
C30 C31 C26 C21 -177.01(16) . . . . ?
C30 C31 C26 C27 -0.6(3) . . . . ?
C31 C26 C27 C28 1.6(3) . . . . ?
C26 C21 C22 N2 -174.99(16) . . . . ?
C26 C21 C22 C32 5.9(3) . . . . ?
C26 C27 C28 C29 -1.7(3) . . . . ?
C28 C29 C30 C31 0.5(3) . . . . ?

loop_
_exptl_oxdiff_crystal_face_indexfrac_h
_exptl_oxdiff_crystal_face_indexfrac_k
_exptl_oxdiff_crystal_face_indexfrac_l
_exptl_oxdiff_crystal_face_x
_exptl_oxdiff_crystal_face_y
_exptl_oxdiff_crystal_face_z
-7.3933 1.5775 -2.1134 0.0044 0.0081 1.0000
7.4456 -1.3544 1.3655 -0.0262 -0.0988 -0.9948
-0.8113 2.6163 -8.1868 -0.2267 -0.9445 0.2377
1.3082 -2.6781 8.1847 0.2223 0.9268 -0.3026
-3.3248 -7.8834 -5.9618 0.9722 -0.2339 -0.0089
8.0892 2.4491 4.8429 -0.4767 0.1169 -0.8713
-0.2067 7.7789 4.4045 -0.8730 0.2090 0.4407
